data_4063806
loop_
_publ_author_name
'Jiang, Chunfang'
'Blacque, Olivier'
'Fox, Thomas'
'Berke, Heinz'

_publ_section_title
;
 Heterolytic Cleavage of H2by Frustrated B/N Lewis Pairs
;
_journal_issue 8
_journal_name_full Organometallics
_journal_page_first 2117
_journal_paper_doi 10.1021/om100951a
_journal_volume 30
_journal_year 2011
_chemical_formula_moiety 'C29 H21 B F15 N'
_chemical_formula_sum 'C29 H21 B F15 N'
_chemical_formula_weight 679.28
_chemical_name_systematic
;
1-(2,2,6,6-tetramethylpiperidinium)-2-[tris(pentafluorophenyl)boryl]ethane
;
_space_group_IT_number 15
_symmetry_cell_setting monoclinic
_symmetry_space_group_name_Hall '-C 2yc'
_symmetry_space_group_name_H-M 'C 1 2/c 1'
_atom_sites_solution_hydrogens geom
_atom_sites_solution_primary direct
_atom_sites_solution_secondary difmap
_audit_creation_method SHELXL-97
_cell_angle_alpha 90.00
_cell_angle_beta 90.593(1)
_cell_angle_gamma 90.00
_cell_formula_units_Z 8
_cell_length_a 23.0895(3)
_cell_length_b 11.0393(2)
_cell_length_c 21.5309(3)
_cell_measurement_reflns_used 12898
_cell_measurement_temperature 183(2)
_cell_measurement_theta_max 32.8
_cell_measurement_theta_min 2.6
_cell_volume 5487.76(14)
_computing_cell_refinement
;
CrysAlisPro, Oxford Diffraction Ltd.,
Version 1.171.33.55
;
_computing_data_collection
;
CrysAlisPro, Oxford Diffraction Ltd.,
Version 1.171.33.55
;
_computing_data_reduction
;
CrysAlisPro, Oxford Diffraction Ltd.,
Version 1.171.33.55
;
_computing_molecular_graphics
; ORTEP-3 for Windows, Version 2.01.
  Farrugia, L. J. (1997). J. Appl. Cryst. 30, 565.
;
_computing_publication_material
; WinGX -- An integrated system of Windows programs for the solution,
 refinment and analysis of single crystal X-ray diffraction data,
 Version 1.80.00.
 Farrugia, L. J. (1999). J. Appl. Cryst. 32, 837-838.
 SHELXL97. Program for crystal structure refinement.
 Sheldrick, G.M. (2008). Acta Cryst. A64, 112-122.
 PLATON for Windows, Version 1.12.
 Spek, A. L. (2003). J. Appl. Cryst. 36, 7-13. 
;
_computing_structure_refinement
; SHELXL97. Program for crystal structure refinement.
  Sheldrick, G.M. (2008). Acta Cryst. A64, 112-122.
;
_computing_structure_solution
; SHELXS97. Program for Crystal Structure solution.
  Sheldrick, G.M. (2008). Acta Cryst. A64, 112-122.  
;
_diffrn_ambient_temperature 183(2)
_diffrn_detector_area_resol_mean 10.4498
_diffrn_measured_fraction_theta_full 0.999
_diffrn_measured_fraction_theta_max 0.999
_diffrn_measurement_device_type
; Goniometer Xcalibur, detector: Ruby
Oxford Diffraction (2007). Oxford Diffraction Ltd.,
Xcalibur CCD system
;
_diffrn_measurement_method 'omega scans'
_diffrn_radiation_monochromator graphite
_diffrn_radiation_source 'Enhance (Mo) X-ray Source'
_diffrn_radiation_type MoK\a
_diffrn_radiation_wavelength 0.71073
_diffrn_reflns_av_R_equivalents 0.0216
_diffrn_reflns_av_sigmaI/netI 0.0232
_diffrn_reflns_limit_h_max 28
_diffrn_reflns_limit_h_min -30
_diffrn_reflns_limit_k_max 14
_diffrn_reflns_limit_k_min -14
_diffrn_reflns_limit_l_max 28
_diffrn_reflns_limit_l_min -28
_diffrn_reflns_number 26356
_diffrn_reflns_theta_full 28.28
_diffrn_reflns_theta_max 28.28
_diffrn_reflns_theta_min 2.60
_diffrn_standards_number 0
_exptl_absorpt_coefficient_mu 0.167
_exptl_absorpt_correction_T_max 0.973
_exptl_absorpt_correction_T_min 0.939
_exptl_absorpt_correction_type analytical
_exptl_absorpt_process_details
;
CrysAlisPro, Oxford Diffraction Ltd.,
Version 1.171.33.55 (release 05-01-2010 CrysAlis171 .NET)
(compiled Jan  5 2010,16:28:46)
Analytical numeric absorption correction using a multifaceted crystal
model based on expressions derived by R.C. Clark & J.S. Reid.
(Clark, R. C. & Reid, J. S. (1995). Acta Cryst. A51, 887-897)
;
_exptl_crystal_colour colourless
_exptl_crystal_density_diffrn 1.644
_exptl_crystal_density_method 'not measured'
_exptl_crystal_description block
_exptl_crystal_F_000 2736
_exptl_crystal_size_max 0.5
_exptl_crystal_size_mid 0.3
_exptl_crystal_size_min 0.2
_refine_diff_density_max 0.496
_refine_diff_density_min -0.589
_refine_diff_density_rms 0.048
_refine_ls_extinction_method none
_refine_ls_goodness_of_fit_ref 1.105
_refine_ls_hydrogen_treatment constr
_refine_ls_matrix_type full
_refine_ls_number_parameters 435
_refine_ls_number_reflns 6799
_refine_ls_number_restraints 84
_refine_ls_restrained_S_all 1.210
_refine_ls_R_factor_all 0.0630
_refine_ls_R_factor_gt 0.0460
_refine_ls_shift/su_max 0.000
_refine_ls_shift/su_mean 0.000
_refine_ls_structure_factor_coef Fsqd
_refine_ls_weighting_details 'w=1/[\s^2^(Fo^2^)+(0.0620P)^2^+3.4497P] where P=(Fo^2^+2Fc^2^)/3'
_refine_ls_weighting_scheme calc
_refine_ls_wR_factor_gt 0.1254
_refine_ls_wR_factor_ref 0.1314
_reflns_number_gt 4967
_reflns_number_total 6799
_reflns_threshold_expression >2sigma(I)
_cod_data_source_file om100951a_si_003.cif
_cod_data_source_block 4b
_cod_original_sg_symbol_H-M 'C 2/c'
_cod_database_code 4063806

loop_
_symmetry_equiv_pos_as_xyz
'x, y, z'
'-x, y, -z+1/2'
'x+1/2, y+1/2, z'
'-x+1/2, y+1/2, -z+1/2'
'-x, -y, -z'
'x, -y, z-1/2'
'-x+1/2, -y+1/2, -z'
'x+1/2, -y+1/2, z-1/2'

loop_
_atom_site_label
_atom_site_type_symbol
_atom_site_fract_x
_atom_site_fract_y
_atom_site_fract_z
_atom_site_U_iso_or_equiv
_atom_site_adp_type
_atom_site_occupancy
_atom_site_symmetry_multiplicity
_atom_site_calc_flag
_atom_site_refinement_flags
_atom_site_disorder_assembly
_atom_site_disorder_group
C1 C 0.37803(8) 0.13480(18) 0.78387(8) 0.0286(4) Uani 1 1 d . . .
H1 H 0.3698 0.0526 0.7801 0.034 Uiso 1 1 calc R . .
C2 C 0.40031(8) 0.19144(17) 0.72698(8) 0.0261(4) Uani 1 1 d . . .
H2A H 0.4423 0.1886 0.7284 0.031 Uiso 1 1 calc R . .
H2B H 0.3890 0.2760 0.7267 0.031 Uiso 1 1 calc R . .
C3 C 0.30770(8) 0.14228(17) 0.64521(8) 0.0263(4) Uani 1 1 d . . .
C4 C 0.26547(8) 0.19073(19) 0.68275(9) 0.0318(4) Uani 1 1 d . . .
C5 C 0.20834(8) 0.20844(19) 0.66539(10) 0.0343(4) Uani 1 1 d . . .
C6 C 0.19084(8) 0.18045(19) 0.60642(10) 0.0348(4) Uani 1 1 d . . .
C7 C 0.23057(9) 0.1314(2) 0.56624(9) 0.0374(5) Uani 1 1 d . . .
C8 C 0.28646(8) 0.11260(19) 0.58638(9) 0.0325(4) Uani 1 1 d . . .
C9 C 0.39870(8) -0.01544(17) 0.66319(8) 0.0267(4) Uani 1 1 d . . .
C10 C 0.36333(9) -0.11687(18) 0.66151(10) 0.0337(4) Uani 1 1 d . . .
C11 C 0.38259(10) -0.23549(19) 0.66443(11) 0.0402(5) Uani 1 1 d . . .
C12 C 0.44056(10) -0.2587(2) 0.67083(10) 0.0410(5) Uani 1 1 d . . .
C13 C 0.47835(9) -0.1626(2) 0.67367(9) 0.0357(5) Uani 1 1 d . . .
C14 C 0.45702(8) -0.04591(18) 0.67014(8) 0.0296(4) Uani 1 1 d . . .
C15 C 0.40813(7) 0.20826(17) 0.60418(8) 0.0253(4) Uani 1 1 d . . .
C16 C 0.44144(8) 0.16508(17) 0.55563(8) 0.0279(4) Uani 1 1 d . . .
C17 C 0.46238(8) 0.23646(19) 0.50810(8) 0.0310(4) Uani 1 1 d . . .
C18 C 0.44965(8) 0.35762(19) 0.50674(8) 0.0317(4) Uani 1 1 d . . .
C19 C 0.41651(8) 0.40641(18) 0.55303(9) 0.0316(4) Uani 1 1 d . . .
C20 C 0.39666(8) 0.33166(18) 0.59977(8) 0.0285(4) Uani 1 1 d . . .
C21 C 0.38645(9) 0.3060(2) 0.85737(11) 0.0520(6) Uani 1 1 d DU . .
C22A C 0.3802(3) 0.3533(8) 0.9239(3) 0.0687(16) Uani 0.446(6) 1 d PDU A 1
H22A H 0.3781 0.4411 0.9238 0.082 Uiso 0.446(6) 1 calc PR A 1
H22B H 0.4135 0.3292 0.9488 0.082 Uiso 0.446(6) 1 calc PR A 1
C23A C 0.3245(3) 0.3002(6) 0.9517(3) 0.0684(15) Uani 0.446(6) 1 d PDU A 1
H23A H 0.2944 0.3608 0.9471 0.082 Uiso 0.446(6) 1 calc PR A 1
H23B H 0.3313 0.2895 0.9958 0.082 Uiso 0.446(6) 1 calc PR A 1
C22B C 0.3938(2) 0.2849(6) 0.93002(17) 0.0607(12) Uani 0.554(6) 1 d PDU A 2
H22C H 0.4238 0.2243 0.9358 0.073 Uiso 0.554(6) 1 calc PR A 2
H22D H 0.4086 0.3597 0.9477 0.073 Uiso 0.554(6) 1 calc PR A 2
C23B C 0.3419(2) 0.2458(8) 0.9694(2) 0.0726(14) Uani 0.554(6) 1 d PDU A 2
H23C H 0.3545 0.1928 1.0029 0.087 Uiso 0.554(6) 1 calc PR A 2
H23D H 0.3232 0.3161 0.9874 0.087 Uiso 0.554(6) 1 calc PR A 2
C24 C 0.30009(11) 0.1793(3) 0.92595(13) 0.0620(7) Uani 1 1 d DU . .
H24A H 0.2887 0.1309 0.9614 0.074 Uiso 1 1 calc R A 1
H24B H 0.2649 0.1985 0.9030 0.074 Uiso 1 1 calc R A 1
C25 C 0.33634(12) 0.0987(3) 0.88468(11) 0.0589(7) Uani 1 1 d DU A .
C26A C 0.4493(3) 0.3189(6) 0.8352(6) 0.0434(6) Uani 0.446(6) 1 d PD A 1
H26A H 0.4527 0.2848 0.7944 0.065 Uiso 0.446(6) 1 calc PR A 1
H26B H 0.4748 0.2768 0.8633 0.065 Uiso 0.446(6) 1 calc PR A 1
H26C H 0.4596 0.4031 0.8341 0.065 Uiso 0.446(6) 1 calc PR A 1
C27A C 0.3435(2) 0.3990(6) 0.8151(3) 0.0434(6) Uani 0.446(6) 1 d PD A 1
H27A H 0.3443 0.3750 0.7723 0.065 Uiso 0.446(6) 1 calc PR A 1
H27B H 0.3571 0.4807 0.8190 0.065 Uiso 0.446(6) 1 calc PR A 1
H27C H 0.3045 0.3939 0.8300 0.065 Uiso 0.446(6) 1 calc PR A 1
C28A C 0.3932(3) 0.0734(7) 0.9314(3) 0.0540(7) Uani 0.353(4) 1 d PD A 1
H28A H 0.4086 0.1493 0.9457 0.081 Uiso 0.353(4) 1 calc PR A 1
H28B H 0.4224 0.0302 0.9090 0.081 Uiso 0.353(4) 1 calc PR A 1
H28C H 0.3812 0.0260 0.9664 0.081 Uiso 0.353(4) 1 calc PR A 1
C29A C 0.3117(4) -0.0029(6) 0.8617(3) 0.0540(7) Uani 0.353(4) 1 d PD A 1
H29A H 0.3393 -0.0456 0.8368 0.081 Uiso 0.353(4) 1 calc PR A 1
H29B H 0.2787 0.0183 0.8366 0.081 Uiso 0.353(4) 1 calc PR A 1
H29C H 0.2997 -0.0537 0.8954 0.081 Uiso 0.353(4) 1 calc PR A 1
C26B C 0.4468(3) 0.3469(5) 0.8368(5) 0.0434(6) Uani 0.554(6) 1 d PD A 2
H26D H 0.4744 0.2841 0.8458 0.065 Uiso 0.554(6) 1 calc PR A 2
H26E H 0.4576 0.4192 0.8588 0.065 Uiso 0.554(6) 1 calc PR A 2
H26F H 0.4462 0.3627 0.7930 0.065 Uiso 0.554(6) 1 calc PR A 2
C27B C 0.34393(19) 0.3967(5) 0.8438(3) 0.0434(6) Uani 0.554(6) 1 d PD A 2
H27D H 0.3066 0.3690 0.8570 0.065 Uiso 0.554(6) 1 calc PR A 2
H27E H 0.3429 0.4119 0.7999 0.065 Uiso 0.554(6) 1 calc PR A 2
H27F H 0.3537 0.4700 0.8654 0.065 Uiso 0.554(6) 1 calc PR A 2
C28B C 0.37299(19) -0.0041(4) 0.90995(19) 0.0540(7) Uani 0.647(4) 1 d PD A 2
H28D H 0.3922 -0.0440 0.8763 0.081 Uiso 0.647(4) 1 calc PR A 2
H28E H 0.3487 -0.0611 0.9310 0.081 Uiso 0.647(4) 1 calc PR A 2
H28F H 0.4013 0.0274 0.9386 0.081 Uiso 0.647(4) 1 calc PR A 2
C29B C 0.28405(19) 0.0256(4) 0.84540(19) 0.0540(7) Uani 0.647(4) 1 d PD A 2
H29D H 0.3012 -0.0303 0.8168 0.081 Uiso 0.647(4) 1 calc PR A 2
H29E H 0.2608 0.0831 0.8229 0.081 Uiso 0.647(4) 1 calc PR A 2
H29F H 0.2602 -0.0179 0.8740 0.081 Uiso 0.647(4) 1 calc PR A 2
N1 N 0.36803(7) 0.17949(16) 0.83772(7) 0.0320(4) Uani 1 1 d . A .
F1 F 0.27857(5) 0.22640(16) 0.74114(6) 0.0565(4) Uani 1 1 d . . .
F2 F 0.16981(5) 0.25333(15) 0.70532(6) 0.0528(4) Uani 1 1 d . . .
F3 F 0.13558(5) 0.19670(14) 0.58881(7) 0.0530(4) Uani 1 1 d . . .
F4 F 0.21405(6) 0.10084(16) 0.50802(6) 0.0621(4) Uani 1 1 d . . .
F5 F 0.32227(5) 0.05911(14) 0.54544(6) 0.0510(4) Uani 1 1 d . . .
F6 F 0.30507(5) -0.10521(11) 0.65691(7) 0.0492(3) Uani 1 1 d . . .
F7 F 0.34477(7) -0.32743(12) 0.66223(8) 0.0616(4) Uani 1 1 d . . .
F8 F 0.46031(7) -0.37277(12) 0.67484(7) 0.0602(4) Uani 1 1 d . . .
F9 F 0.53548(5) -0.18271(13) 0.67949(6) 0.0498(3) Uani 1 1 d . . .
F10 F 0.49759(5) 0.04335(11) 0.67248(5) 0.0377(3) Uani 1 1 d . . .
F11 F 0.45445(5) 0.04614(11) 0.55108(5) 0.0377(3) Uani 1 1 d . . .
F12 F 0.49394(6) 0.18778(12) 0.46252(5) 0.0445(3) Uani 1 1 d . . .
F13 F 0.46808(6) 0.42661(12) 0.45944(5) 0.0438(3) Uani 1 1 d . . .
F14 F 0.40204(6) 0.52426(11) 0.55150(6) 0.0443(3) Uani 1 1 d . . .
F15 F 0.36223(5) 0.38607(10) 0.64211(5) 0.0371(3) Uani 1 1 d . . .
B1 B 0.37773(9) 0.12802(19) 0.66057(9) 0.0247(4) Uani 1 1 d . . .

loop_
_atom_site_aniso_label
_atom_site_aniso_U_11
_atom_site_aniso_U_22
_atom_site_aniso_U_33
_atom_site_aniso_U_23
_atom_site_aniso_U_13
_atom_site_aniso_U_12
C1 0.0321(9) 0.0294(9) 0.0243(9) 0.0005(7) 0.0004(7) 0.0061(8)
C2 0.0258(9) 0.0286(9) 0.0237(8) -0.0004(7) -0.0002(7) -0.0012(7)
C3 0.0250(9) 0.0291(9) 0.0248(9) -0.0008(7) 0.0013(7) -0.0034(7)
C4 0.0286(9) 0.0412(11) 0.0256(9) -0.0040(8) -0.0009(7) 0.0001(8)
C5 0.0258(9) 0.0386(11) 0.0385(11) -0.0026(9) 0.0029(8) 0.0024(8)
C6 0.0264(9) 0.0354(10) 0.0424(11) 0.0044(9) -0.0084(8) -0.0023(8)
C7 0.0369(11) 0.0462(12) 0.0291(10) -0.0011(9) -0.0089(8) -0.0088(9)
C8 0.0307(10) 0.0403(11) 0.0266(9) -0.0048(8) 0.0022(8) -0.0038(8)
C9 0.0282(9) 0.0306(9) 0.0215(8) -0.0017(7) 0.0045(7) -0.0002(7)
C10 0.0308(10) 0.0340(10) 0.0363(10) -0.0017(8) 0.0070(8) -0.0007(8)
C11 0.0477(12) 0.0300(10) 0.0432(12) -0.0025(9) 0.0110(10) -0.0041(9)
C12 0.0564(14) 0.0325(11) 0.0344(11) 0.0005(9) 0.0075(10) 0.0110(10)
C13 0.0360(11) 0.0460(12) 0.0253(9) 0.0013(8) 0.0030(8) 0.0123(9)
C14 0.0303(9) 0.0376(10) 0.0209(8) -0.0008(7) 0.0031(7) -0.0013(8)
C15 0.0209(8) 0.0345(10) 0.0203(8) -0.0009(7) -0.0014(6) -0.0018(7)
C16 0.0283(9) 0.0327(10) 0.0227(9) -0.0015(7) -0.0019(7) -0.0006(8)
C17 0.0272(9) 0.0452(11) 0.0207(8) -0.0023(8) 0.0015(7) -0.0032(8)
C18 0.0302(9) 0.0441(11) 0.0207(9) 0.0064(8) -0.0021(7) -0.0100(9)
C19 0.0334(10) 0.0329(10) 0.0284(9) 0.0047(8) -0.0057(8) -0.0025(8)
C20 0.0260(9) 0.0370(10) 0.0225(9) 0.0004(7) 0.0002(7) 0.0011(8)
C21 0.0310(10) 0.0745(16) 0.0507(12) -0.0419(12) 0.0036(9) -0.0031(11)
C22A 0.053(3) 0.096(4) 0.057(3) -0.054(3) 0.018(2) -0.002(2)
C23A 0.045(3) 0.117(3) 0.043(3) -0.036(3) 0.009(2) 0.002(2)
C22B 0.043(2) 0.094(3) 0.0448(16) -0.054(2) 0.0079(16) 0.002(2)
C23B 0.046(2) 0.124(4) 0.048(2) -0.023(2) 0.0063(17) 0.008(2)
C24 0.0440(12) 0.096(2) 0.0457(13) -0.0196(13) 0.0139(10) 0.0063(12)
C25 0.0767(18) 0.0661(15) 0.0344(12) 0.0197(10) 0.0262(11) 0.0361(14)
C26A 0.0345(9) 0.0416(13) 0.0541(14) -0.0293(19) 0.0013(10) 0.0040(10)
C27A 0.0345(9) 0.0416(13) 0.0541(14) -0.0293(19) 0.0013(10) 0.0040(10)
C28A 0.0631(18) 0.0487(15) 0.0504(15) 0.0219(11) 0.0177(13) 0.0095(13)
C29A 0.0631(18) 0.0487(15) 0.0504(15) 0.0219(11) 0.0177(13) 0.0095(13)
C26B 0.0345(9) 0.0416(13) 0.0541(14) -0.0293(19) 0.0013(10) 0.0040(10)
C27B 0.0345(9) 0.0416(13) 0.0541(14) -0.0293(19) 0.0013(10) 0.0040(10)
C28B 0.0631(18) 0.0487(15) 0.0504(15) 0.0219(11) 0.0177(13) 0.0095(13)
C29B 0.0631(18) 0.0487(15) 0.0504(15) 0.0219(11) 0.0177(13) 0.0095(13)
N1 0.0301(8) 0.0433(9) 0.0225(8) -0.0005(7) -0.0001(6) 0.0135(7)
F1 0.0312(6) 0.1075(13) 0.0307(6) -0.0253(7) -0.0008(5) 0.0104(7)
F2 0.0294(6) 0.0751(10) 0.0539(8) -0.0122(7) 0.0057(6) 0.0119(6)
F3 0.0306(6) 0.0658(9) 0.0621(9) 0.0011(7) -0.0180(6) 0.0042(6)
F4 0.0506(8) 0.0984(12) 0.0370(7) -0.0150(8) -0.0172(6) -0.0057(8)
F5 0.0379(7) 0.0801(10) 0.0351(7) -0.0267(7) 0.0026(5) -0.0025(7)
F6 0.0299(6) 0.0361(7) 0.0817(10) -0.0023(6) 0.0061(6) -0.0066(5)
F7 0.0637(9) 0.0312(7) 0.0902(12) -0.0053(7) 0.0130(8) -0.0103(7)
F8 0.0770(11) 0.0368(7) 0.0668(10) 0.0013(7) 0.0052(8) 0.0196(7)
F9 0.0398(7) 0.0621(9) 0.0474(8) 0.0000(6) -0.0025(6) 0.0202(6)
F10 0.0259(5) 0.0473(7) 0.0399(6) -0.0016(5) -0.0008(5) -0.0025(5)
F11 0.0498(7) 0.0364(6) 0.0272(6) -0.0036(5) 0.0090(5) 0.0054(5)
F12 0.0491(7) 0.0589(8) 0.0256(6) -0.0022(5) 0.0146(5) 0.0005(6)
F13 0.0507(7) 0.0535(8) 0.0274(6) 0.0114(5) 0.0033(5) -0.0144(6)
F14 0.0593(8) 0.0348(6) 0.0389(7) 0.0099(5) 0.0025(6) 0.0026(6)
F15 0.0434(7) 0.0351(6) 0.0331(6) 0.0030(5) 0.0097(5) 0.0085(5)
B1 0.0223(9) 0.0302(10) 0.0217(9) -0.0014(8) 0.0015(7) -0.0008(8)

loop_
_atom_type_symbol
_atom_type_description
_atom_type_scat_dispersion_real
_atom_type_scat_dispersion_imag
_atom_type_scat_source
C C 0.0033 0.0016 'International Tables Vol C Tables 4.2.6.8 and 6.1.1.4'
H H 0.0000 0.0000 'International Tables Vol C Tables 4.2.6.8 and 6.1.1.4'
N N 0.0061 0.0033 'International Tables Vol C Tables 4.2.6.8 and 6.1.1.4'
F F 0.0171 0.0103 'International Tables Vol C Tables 4.2.6.8 and 6.1.1.4'
B B 0.0013 0.0007 'International Tables Vol C Tables 4.2.6.8 and 6.1.1.4'

loop_
_geom_angle_atom_site_label_1
_geom_angle_atom_site_label_2
_geom_angle_atom_site_label_3
_geom_angle
N1 C1 C2 130.99(19)
N1 C1 H1 114.5
C2 C1 H1 114.5
C1 C2 B1 115.17(15)
C1 C2 H2A 108.5
B1 C2 H2A 108.5
C1 C2 H2B 108.5
B1 C2 H2B 108.5
H2A C2 H2B 107.5
C4 C3 C8 112.30(17)
C4 C3 B1 127.91(16)
C8 C3 B1 119.57(16)
F1 C4 C3 120.40(16)
F1 C4 C5 114.52(17)
C3 C4 C5 125.08(18)
F2 C5 C6 119.29(18)
F2 C5 C4 121.19(18)
C6 C5 C4 119.52(18)
F3 C6 C5 120.35(19)
F3 C6 C7 120.89(18)
C5 C6 C7 118.72(18)
F4 C7 C8 120.8(2)
F4 C7 C6 119.85(19)
C8 C7 C6 119.39(18)
F5 C8 C7 116.08(17)
F5 C8 C3 118.97(17)
C7 C8 C3 124.93(18)
C10 C9 C14 112.08(17)
C10 C9 B1 126.83(16)
C14 C9 B1 121.04(16)
F6 C10 C11 114.32(18)
F6 C10 C9 120.65(17)
C11 C10 C9 125.03(19)
F7 C11 C12 119.9(2)
F7 C11 C10 120.4(2)
C12 C11 C10 119.7(2)
F8 C12 C11 120.9(2)
F8 C12 C13 120.4(2)
C11 C12 C13 118.66(19)
F9 C13 C12 119.95(19)
F9 C13 C14 120.6(2)
C12 C13 C14 119.46(19)
F10 C14 C13 115.39(17)
F10 C14 C9 119.54(17)
C13 C14 C9 125.05(18)
C16 C15 C20 113.04(16)
C16 C15 B1 127.42(17)
C20 C15 B1 119.33(15)
F11 C16 C17 114.86(16)
F11 C16 C15 120.91(16)
C17 C16 C15 124.21(18)
F12 C17 C18 119.60(17)
F12 C17 C16 120.67(18)
C18 C17 C16 119.71(17)
F13 C18 C17 119.99(18)
F13 C18 C19 120.73(19)
C17 C18 C19 119.25(17)
F14 C19 C18 120.16(17)
F14 C19 C20 120.75(18)
C18 C19 C20 119.05(18)
F15 C20 C19 115.21(17)
F15 C20 C15 120.03(16)
C19 C20 C15 124.73(17)
C27B C21 N1 113.4(2)
N1 C21 C22A 123.0(4)
C27B C21 C26B 111.0(4)
N1 C21 C26B 116.3(3)
C27B C21 C26A 121.3(5)
N1 C21 C26A 105.1(3)
C22A C21 C26A 110.9(6)
C27B C21 C22B 111.7(3)
N1 C21 C22B 99.6(3)
C26B C21 C22B 103.8(5)
N1 C21 C27A 104.3(3)
C22A C21 C27A 103.7(4)
C26A C21 C27A 109.1(5)
C21 C22A C23A 108.7(4)
C21 C22A H22A 110.0
C23A C22A H22A 110.0
C21 C22A H22B 110.0
C23A C22A H22B 110.0
H22A C22A H22B 108.3
C22A C23A C24 119.5(4)
C22A C23A H23A 107.4
C24 C23A H23A 107.4
C22A C23A H23B 107.4
C24 C23A H23B 107.4
H23A C23A H23B 107.0
C23B C22B C21 120.5(4)
C23B C22B H22C 107.2
C21 C22B H22C 107.2
C23B C22B H22D 107.2
C21 C22B H22D 107.2
H22C C22B H22D 106.8
C24 C23B C22B 106.7(4)
C24 C23B H23C 110.4
C22B C23B H23C 110.4
C24 C23B H23D 110.4
C22B C23B H23D 110.4
H23C C23B H23D 108.6
C25 C24 C23B 107.0(3)
C25 C24 C23A 120.9(3)
C25 C24 H24A 107.1
C23B C24 H24A 87.5
C23A C24 H24A 107.1
C25 C24 H24B 107.1
C23B C24 H24B 136.8
C23A C24 H24B 107.1
H24A C24 H24B 106.8
C29A C25 C24 118.0(4)
C28B C25 C24 122.6(2)
C29A C25 N1 116.3(3)
C28B C25 N1 113.8(2)
C24 C25 N1 108.3(2)
C29A C25 C28A 114.0(5)
C24 C25 C28A 100.4(3)
N1 C25 C28A 96.7(3)
C28B C25 C29B 102.6(3)
C24 C25 C29B 100.3(2)
N1 C25 C29B 107.0(2)
C28A C25 C29B 141.4(4)
C21 C26A H26A 109.5
C21 C26A H26B 109.5
H26A C26A H26B 109.5
C21 C26A H26C 109.5
H26A C26A H26C 109.5
H26B C26A H26C 109.5
C21 C27A H27A 109.5
C21 C27A H27B 109.5
H27A C27A H27B 109.5
C21 C27A H27C 109.5
H27A C27A H27C 109.5
H27B C27A H27C 109.5
C25 C28A H28A 109.5
C25 C28A H28B 109.5
H28A C28A H28B 109.5
C25 C28A H28C 109.5
H28A C28A H28C 109.5
H28B C28A H28C 109.5
C25 C29A H29A 109.5
C25 C29A H29B 109.5
H29A C29A H29B 109.5
C25 C29A H29C 109.5
H29A C29A H29C 109.5
H29B C29A H29C 109.5
C21 C26B H26D 109.5
C21 C26B H26E 109.5
H26D C26B H26E 109.5
C21 C26B H26F 109.5
H26D C26B H26F 109.5
H26E C26B H26F 109.5
C21 C27B H27D 109.5
C21 C27B H27E 109.5
H27D C27B H27E 109.5
C21 C27B H27F 109.5
H27D C27B H27F 109.5
H27E C27B H27F 109.5
C25 C28B H28D 109.5
C25 C28B H28E 109.5
H28D C28B H28E 109.5
C25 C28B H28F 109.5
H28D C28B H28F 109.5
H28E C28B H28F 109.5
C25 C29B H29D 109.5
C25 C29B H29E 109.5
H29D C29B H29E 109.5
C25 C29B H29F 109.5
H29D C29B H29F 109.5
H29E C29B H29F 109.5
C1 N1 C21 123.56(18)
C1 N1 C25 117.52(19)
C21 N1 C25 118.92(17)
C3 B1 C9 112.48(15)
C3 B1 C15 102.84(14)
C9 B1 C15 114.10(14)
C3 B1 C2 115.26(14)
C9 B1 C2 106.44(14)
C15 B1 C2 105.74(14)

loop_
_geom_bond_atom_site_label_1
_geom_bond_atom_site_label_2
_geom_bond_distance
C1 N1 1.283(2)
C1 C2 1.473(2)
C1 H1 0.9300
C2 B1 1.671(3)
C2 H2A 0.9700
C2 H2B 0.9700
C3 C4 1.381(3)
C3 C8 1.393(3)
C3 B1 1.655(3)
C4 F1 1.349(2)
C4 C5 1.381(3)
C5 F2 1.339(2)
C5 C6 1.364(3)
C6 F3 1.339(2)
C6 C7 1.378(3)
C7 F4 1.349(2)
C7 C8 1.373(3)
C8 F5 1.351(2)
C9 C10 1.386(3)
C9 C14 1.395(3)
C9 B1 1.657(3)
C10 F6 1.354(2)
C10 C11 1.384(3)
C11 F7 1.339(3)
C11 C12 1.368(3)
C12 F8 1.342(2)
C12 C13 1.375(3)
C13 F9 1.342(2)
C13 C14 1.381(3)
C14 F10 1.360(2)
C15 C16 1.388(3)
C15 C20 1.391(3)
C15 B1 1.664(3)
C16 F11 1.351(2)
C16 C17 1.383(3)
C17 F12 1.341(2)
C17 C18 1.370(3)
C18 F13 1.344(2)
C18 C19 1.373(3)
C19 F14 1.343(2)
C19 C20 1.383(3)
C20 F15 1.356(2)
C21 C27B 1.430(5)
C21 N1 1.519(3)
C21 C22A 1.534(5)
C21 C26B 1.535(6)
C21 C26A 1.539(7)
C21 C22B 1.589(5)
C21 C27A 1.688(6)
C22A C23A 1.538(6)
C22A H22A 0.9700
C22A H22B 0.9700
C23A C24 1.549(6)
C23A H23A 0.9700
C23A H23B 0.9700
C22B C23B 1.538(6)
C22B H22C 0.9700
C22B H22D 0.9700
C23B C24 1.526(5)
C23B H23C 0.9700
C23B H23D 0.9700
C24 C25 1.515(3)
C24 H24A 0.9700
C24 H24B 0.9700
C25 C29A 1.349(7)
C25 C28B 1.514(4)
C25 N1 1.539(3)
C25 C28A 1.669(7)
C25 C29B 1.674(5)
C26A H26A 0.9600
C26A H26B 0.9600
C26A H26C 0.9600
C27A H27A 0.9600
C27A H27B 0.9600
C27A H27C 0.9600
C28A H28A 0.9600
C28A H28B 0.9600
C28A H28C 0.9600
C29A H29A 0.9600
C29A H29B 0.9600
C29A H29C 0.9600
C26B H26D 0.9600
C26B H26E 0.9600
C26B H26F 0.9600
C27B H27D 0.9600
C27B H27E 0.9600
C27B H27F 0.9600
C28B H28D 0.9600
C28B H28E 0.9600
C28B H28F 0.9600
C29B H29D 0.9600
C29B H29E 0.9600
C29B H29F 0.9600
